data_4333932
loop_
_publ_author_name
'Zhaoli Xue'
'Daiki Kuzuhara'
'Shinya Ikeda'
'Tetsuo Okujima'
'Shigeki Mori'
'Hidemitsu Uno'
'Hiroko Yamada'

_publ_contact_author_address
;
 Graduate School of Science and Engeneering, Ehime University,
 Matsuyama 790-8577, Japan
;
_publ_contact_author_email uno@ehime-u.ac.jp
_publ_contact_author_fax +81-89-927-9610
_publ_contact_author_name 'Prof. Hidemitsu Uno'
_publ_contact_author_phone +81-89-927-9610
_publ_section_title
;
 Synthesis and Characterization of New Platinum(II) and Platinum(IV)
 Triphyrin Complexes
;
_journal_name_full 'Inorganic Chemistry'
_journal_page_first 1688
_journal_page_last 1690
_journal_paper_doi 10.1021/ic302624h
_journal_volume 52
_journal_year 2013
_chemical_formula_moiety 'C56 H41 Cl2 N3 Pt, C H4 O'
_chemical_formula_sum 'C57 H45 Cl2 N3 O Pt'
_chemical_formula_weight 1054.00
_space_group_IT_number 62
_symmetry_cell_setting orthorhombic
_symmetry_Int_Tables_number 62
_symmetry_space_group_name_Hall '-P 2ac 2n'
_symmetry_space_group_name_H-M 'P n m a'
_atom_sites_solution_hydrogens geom
_atom_sites_solution_primary direct
_atom_sites_solution_secondary difmap
_cell_angle_alpha 90.0000
_cell_angle_beta 90.0000
_cell_angle_gamma 90.0000
_cell_formula_units_Z 4
_cell_length_a 21.669(5)
_cell_length_b 24.406(6)
_cell_length_c 8.2686(17)
_cell_measurement_reflns_used 10457
_cell_measurement_temperature 110(2)
_cell_measurement_theta_max 31.25
_cell_measurement_theta_min 2.46
_cell_volume 4372.9(17)
_computing_cell_refinement CrystalClear
_computing_data_collection 'CrystalClear (Rigaku Inc., 2008)'
_computing_data_reduction CrystalClear
_computing_molecular_graphics 'CrystalStructure 4.0'
_computing_publication_material 'CrystalStructure 4.0 (Rigaku, 2010)'
_computing_structure_refinement 'SHELXL97 (Sheldrick, 2008)'
_computing_structure_solution 'SIR2004 (Burla, et al., 2005)'
_diffrn_ambient_temperature 110(2)
_diffrn_detector_area_resol_mean 7.111
_diffrn_measured_fraction_theta_full 0.989
_diffrn_measured_fraction_theta_max 0.989
_diffrn_measurement_device_type 'Rigaku Saturn724'
_diffrn_measurement_method \w
_diffrn_radiation_type 'Mo K\a'
_diffrn_radiation_wavelength 0.71075
_diffrn_reflns_av_R_equivalents 0.0483
_diffrn_reflns_av_sigmaI/netI 0.0279
_diffrn_reflns_limit_h_max 28
_diffrn_reflns_limit_h_min -28
_diffrn_reflns_limit_k_max 31
_diffrn_reflns_limit_k_min -31
_diffrn_reflns_limit_l_max 10
_diffrn_reflns_limit_l_min -10
_diffrn_reflns_number 57053
_diffrn_reflns_theta_full 27.49
_diffrn_reflns_theta_max 27.48
_exptl_absorpt_coefficient_mu 3.365
_exptl_absorpt_correction_T_max 0.9054
_exptl_absorpt_correction_T_min 0.5515
_exptl_absorpt_correction_type multi-scan
_exptl_absorpt_process_details 'REQAB (Rigaku, 1998)'
_exptl_crystal_colour black
_exptl_crystal_density_diffrn 1.601
_exptl_crystal_description platelet
_exptl_crystal_F_000 2112.00
_exptl_crystal_size_max 0.200
_exptl_crystal_size_mid 0.080
_exptl_crystal_size_min 0.030
_refine_diff_density_max 6.120
_refine_diff_density_min -3.050
_refine_ls_extinction_method none
_refine_ls_goodness_of_fit_ref 1.108
_refine_ls_hydrogen_treatment constr
_refine_ls_number_parameters 303
_refine_ls_number_reflns 5085
_refine_ls_number_restraints 0
_refine_ls_restrained_S_all 1.108
_refine_ls_R_factor_all 0.0565
_refine_ls_R_factor_gt 0.0488
_refine_ls_shift/su_max 0.001
_refine_ls_shift/su_mean 0.000
_refine_ls_structure_factor_coef Fsqd
_refine_ls_weighting_details 'w = 1/[\s^2^(Fo^2^)+(0.0355P)^2^+33.8103P] where P=(Fo^2^+2Fc^2^)/3'
_refine_ls_weighting_scheme calc
_refine_ls_wR_factor_gt 0.1026
_refine_ls_wR_factor_ref 0.1068
_reflns_number_gt 4365
_reflns_number_total 5089
_reflns_threshold_expression F^2^>2.0\s(F^2^)
_cod_data_source_file ic302624h_si_002_2.cif
_cod_data_source_block Triphyrin-PtCl2
_cod_original_cell_volume 4372.9(16)
_cod_database_code 4333932

loop_
_symmetry_equiv_pos_site_id
_symmetry_equiv_pos_as_xyz
1 +X,+Y,+Z
2 1/2-X,1/2+Y,1/2+Z
3 +X,1/2-Y,+Z
4 1/2-X,-Y,1/2+Z
5 -X,-Y,-Z
6 1/2+X,1/2-Y,1/2-Z
7 -X,1/2+Y,-Z
8 1/2+X,+Y,1/2-Z

loop_
_atom_site_label
_atom_site_type_symbol
_atom_site_fract_x
_atom_site_fract_y
_atom_site_fract_z
_atom_site_U_iso_or_equiv
_atom_site_adp_type
_atom_site_occupancy
_atom_site_symmetry_multiplicity
_atom_site_calc_flag
_atom_site_refinement_flags
_atom_site_disorder_assembly
_atom_site_disorder_group
Pt1 Pt 0.323808(11) 0.2500 0.56022(3) 0.01900(9) Uani 1 2 d S . .
Cl1 Cl 0.28434(6) 0.18215(5) 0.7261(2) 0.0353(3) Uani 1 1 d . . .
N1 N 0.36502(18) 0.19438(16) 0.4149(6) 0.0213(9) Uani 1 1 d . . .
N2 N 0.2774(3) 0.2500 0.2376(8) 0.0224(13) Uani 1 2 d S . .
H2 H 0.3164 0.2500 0.2076 0.027 Uiso 1 2 calc SR . .
C1 C 0.4682(2) 0.2216(2) 0.5200(7) 0.0209(10) Uani 1 1 d . . .
C2 C 0.4263(2) 0.18586(19) 0.4330(6) 0.0182(10) Uani 1 1 d . . .
C3 C 0.4421(2) 0.1344(2) 0.3526(7) 0.0223(10) Uani 1 1 d . . .
C4 C 0.4984(2) 0.1058(2) 0.3334(7) 0.0274(12) Uani 1 1 d . . .
H4 H 0.5354 0.1194 0.3800 0.033 Uiso 1 1 calc R . .
C5 C 0.4982(2) 0.0578(2) 0.2453(8) 0.0348(14) Uani 1 1 d . . .
H5 H 0.5353 0.0373 0.2345 0.042 Uiso 1 1 calc R . .
C6 C 0.4439(3) 0.0389(2) 0.1715(9) 0.0361(14) Uani 1 1 d . . .
H6 H 0.4454 0.0063 0.1087 0.043 Uiso 1 1 calc R . .
C7 C 0.3882(2) 0.0663(2) 0.1877(8) 0.0303(12) Uani 1 1 d . . .
H7 H 0.3519 0.0536 0.1352 0.036 Uiso 1 1 calc R . .
C8 C 0.3873(2) 0.1134(2) 0.2838(7) 0.0251(11) Uani 1 1 d . . .
C9 C 0.3381(2) 0.1527(2) 0.3223(7) 0.0237(11) Uani 1 1 d . . .
C10 C 0.2755(2) 0.1524(2) 0.2760(7) 0.0245(11) Uani 1 1 d . . .
C11 C 0.2442(2) 0.2031(2) 0.2632(7) 0.0230(11) Uani 1 1 d . . .
C12 C 0.1808(2) 0.22076(19) 0.2948(7) 0.0222(10) Uani 1 1 d . . .
C13 C 0.1267(2) 0.1925(2) 0.3316(8) 0.0294(12) Uani 1 1 d . . .
H13 H 0.1263 0.1535 0.3319 0.035 Uiso 1 1 calc R . .
C14 C 0.0737(2) 0.2216(2) 0.3678(7) 0.0292(12) Uani 1 1 d . . .
H14 H 0.0368 0.2024 0.3931 0.035 Uiso 1 1 calc R . .
C15 C 0.5130(2) 0.1890(2) 0.6224(7) 0.0241(11) Uani 1 1 d . . .
C16 C 0.5773(2) 0.1889(3) 0.5968(8) 0.0356(13) Uani 1 1 d . . .
H16 H 0.5946 0.2109 0.5135 0.043 Uiso 1 1 calc R . .
C17 C 0.6151(3) 0.1569(3) 0.6932(9) 0.0416(16) Uani 1 1 d . . .
H17 H 0.6586 0.1594 0.6800 0.050 Uiso 1 1 calc R . .
C18 C 0.5919(3) 0.1220(2) 0.8065(9) 0.0404(15) Uani 1 1 d . . .
C19 C 0.5281(3) 0.1204(2) 0.8275(9) 0.0405(15) Uani 1 1 d . . .
H19 H 0.5108 0.0958 0.9044 0.049 Uiso 1 1 calc R . .
C20 C 0.4893(3) 0.1539(2) 0.7381(8) 0.0311(13) Uani 1 1 d . . .
H20 H 0.4460 0.1528 0.7566 0.037 Uiso 1 1 calc R . .
C21 C 0.6362(4) 0.0858(3) 0.8999(11) 0.059(2) Uani 1 1 d . . .
H21A H 0.6168 0.0743 1.0015 0.089 Uiso 1 1 calc R . .
H21B H 0.6740 0.1063 0.9235 0.089 Uiso 1 1 calc R . .
H21C H 0.6463 0.0534 0.8351 0.089 Uiso 1 1 calc R . .
C22 C 0.2426(2) 0.1007(2) 0.2451(7) 0.0249(11) Uani 1 1 d . . .
C23 C 0.2518(2) 0.0545(2) 0.3436(7) 0.0268(11) Uani 1 1 d . . .
H23 H 0.2817 0.0557 0.4273 0.032 Uiso 1 1 calc R . .
C24 C 0.2173(2) 0.0068(2) 0.3197(8) 0.0292(12) Uani 1 1 d . . .
H24 H 0.2249 -0.0244 0.3854 0.035 Uiso 1 1 calc R . .
C25 C 0.1719(2) 0.0044(2) 0.2007(7) 0.0268(11) Uani 1 1 d . . .
C26 C 0.1635(2) 0.0497(2) 0.1005(8) 0.0294(12) Uani 1 1 d . . .
H26 H 0.1336 0.0483 0.0164 0.035 Uiso 1 1 calc R . .
C27 C 0.1985(2) 0.0970(2) 0.1227(8) 0.0288(12) Uani 1 1 d . . .
H27 H 0.1922 0.1274 0.0529 0.035 Uiso 1 1 calc R . .
C28 C 0.1313(3) -0.0459(2) 0.1857(8) 0.0322(13) Uani 1 1 d . . .
H28A H 0.1057 -0.0495 0.2828 0.048 Uiso 1 1 calc R . .
H28B H 0.1573 -0.0786 0.1742 0.048 Uiso 1 1 calc R . .
H28C H 0.1047 -0.0423 0.0905 0.048 Uiso 1 1 calc R . .
O1 O 0.3725(4) 0.2767(3) 0.0329(12) 0.041(2) Uani 0.50 1 d P A -1
H1 H 0.3873 0.3064 -0.0012 0.061 Uiso 0.50 1 calc PR A -1
C29 C 0.4114(5) 0.2327(4) -0.0148(18) 0.038(3) Uani 0.50 1 d P A -1
H29A H 0.4315 0.2417 -0.1175 0.057 Uiso 0.50 1 calc PR A -1
H29B H 0.3866 0.1994 -0.0281 0.057 Uiso 0.50 1 calc PR A -1
H29C H 0.4429 0.2265 0.0684 0.057 Uiso 0.50 1 calc PR A -1

loop_
_atom_site_aniso_label
_atom_site_aniso_U_11
_atom_site_aniso_U_22
_atom_site_aniso_U_33
_atom_site_aniso_U_23
_atom_site_aniso_U_13
_atom_site_aniso_U_12
Pt1 0.01003(12) 0.01624(13) 0.03073(18) 0.000 0.00035(10) 0.000
Cl1 0.0267(6) 0.0273(6) 0.0520(9) 0.0098(6) 0.0089(6) 0.0004(5)
N1 0.0128(17) 0.0163(18) 0.035(3) -0.0009(18) -0.0029(17) 0.0040(14)
N2 0.011(2) 0.026(3) 0.031(4) 0.000 -0.009(2) 0.000
C1 0.0101(19) 0.025(2) 0.028(3) 0.001(2) 0.0019(19) 0.0018(17)
C2 0.013(2) 0.023(2) 0.019(3) 0.0020(19) 0.0003(18) 0.0010(17)
C3 0.015(2) 0.020(2) 0.032(3) 0.001(2) 0.000(2) 0.0016(17)
C4 0.012(2) 0.028(3) 0.042(3) 0.000(2) -0.001(2) 0.0031(19)
C5 0.019(2) 0.033(3) 0.052(4) -0.009(3) -0.001(3) 0.010(2)
C6 0.026(3) 0.030(3) 0.052(4) -0.013(3) 0.000(3) 0.004(2)
C7 0.021(2) 0.031(3) 0.039(3) -0.007(3) -0.005(2) 0.003(2)
C8 0.015(2) 0.024(2) 0.036(3) 0.001(2) -0.002(2) 0.0010(18)
C9 0.016(2) 0.023(2) 0.032(3) -0.003(2) -0.002(2) 0.0006(18)
C10 0.017(2) 0.022(2) 0.035(3) -0.001(2) -0.001(2) -0.0008(18)
C11 0.013(2) 0.025(2) 0.032(3) -0.003(2) -0.004(2) -0.0007(18)
C12 0.013(2) 0.021(2) 0.032(3) -0.004(2) -0.003(2) -0.0012(17)
C13 0.014(2) 0.024(2) 0.050(4) -0.002(3) -0.003(2) -0.0034(19)
C14 0.016(2) 0.029(3) 0.043(3) -0.003(2) 0.002(2) -0.006(2)
C15 0.016(2) 0.027(2) 0.030(3) -0.003(2) -0.006(2) 0.0035(18)
C16 0.019(2) 0.048(3) 0.040(3) -0.001(3) -0.004(2) 0.009(2)
C17 0.020(3) 0.052(4) 0.053(4) -0.011(3) -0.010(3) 0.010(3)
C18 0.039(3) 0.031(3) 0.051(4) -0.007(3) -0.023(3) 0.008(3)
C19 0.045(3) 0.030(3) 0.046(4) 0.008(3) -0.009(3) -0.004(3)
C20 0.024(3) 0.025(3) 0.045(4) 0.002(2) -0.007(2) -0.002(2)
C21 0.053(4) 0.040(4) 0.085(6) -0.002(4) -0.041(4) 0.009(3)
C22 0.014(2) 0.024(2) 0.037(3) -0.005(2) -0.001(2) 0.0034(18)
C23 0.016(2) 0.028(3) 0.036(3) -0.004(2) -0.002(2) 0.0016(19)
C24 0.021(2) 0.027(3) 0.039(3) -0.002(2) 0.003(2) 0.005(2)
C25 0.019(2) 0.022(2) 0.040(3) -0.011(2) 0.003(2) 0.0008(19)
C26 0.019(2) 0.029(3) 0.040(3) -0.009(2) -0.007(2) 0.002(2)
C27 0.022(2) 0.023(2) 0.041(3) -0.008(2) -0.006(2) 0.003(2)
C28 0.029(3) 0.026(3) 0.042(4) -0.008(3) 0.006(3) 0.001(2)
O1 0.034(5) 0.036(4) 0.052(6) -0.007(4) 0.015(4) -0.003(4)
C29 0.024(5) 0.029(6) 0.062(9) 0.002(5) 0.009(6) 0.007(4)

loop_
_atom_type_symbol
_atom_type_description
_atom_type_scat_dispersion_real
_atom_type_scat_dispersion_imag
_atom_type_scat_source
C C 0.0033 0.0016
;
International Tables for Crystallography
(1992, Vol. C, Tables 4.2.6.8 and 6.1.1.4)
;
H H 0.0000 0.0000
;
International Tables for Crystallography
(1992, Vol. C, Table 6.1.1.4)
;
Cl Cl 0.1484 0.1585
;
International Tables for Crystallography
(1992, Vol. C, Tables 4.2.6.8 and 6.1.1.4)
;
N N 0.0061 0.0033
;
International Tables for Crystallography
(1992, Vol. C, Tables 4.2.6.8 and 6.1.1.4)
;
O O 0.0106 0.0060
;
International Tables for Crystallography
(1992, Vol. C, Tables 4.2.6.8 and 6.1.1.4)
;
Pt Pt -1.7033 8.3905
;
International Tables for Crystallography
(1992, Vol. C, Tables 4.2.6.8 and 6.1.1.4)
;

loop_
_geom_angle_atom_site_label_1
_geom_angle_atom_site_label_2
_geom_angle_atom_site_label_3
_geom_angle
_geom_angle_publ_flag
_geom_angle_site_symmetry_1
_geom_angle_site_symmetry_3
Cl1 Pt1 Cl1 91.39(6) yes . 3_555
Cl1 Pt1 N1 92.00(13) yes . .
Cl1 Pt1 N1 175.15(12) yes . 3_555
Cl1 Pt1 N1 175.15(12) yes 3_555 .
Cl1 Pt1 N1 92.00(13) yes 3_555 3_555
N1 Pt1 N1 84.41(17) yes . 3_555
Pt1 N1 C2 118.1(4) yes . .
Pt1 N1 C9 128.9(4) yes . .
C2 N1 C9 111.0(4) yes . .
C11 N2 C11 113.5(6) yes . 3_555
C1 C1 C2 127.0(5) yes 3_555 .
C1 C1 C15 121.7(5) yes 3_555 .
C2 C1 C15 111.3(4) yes . .
N1 C2 C1 125.2(5) yes . .
N1 C2 C3 108.2(4) yes . .
C1 C2 C3 126.6(5) yes . .
C2 C3 C4 132.6(5) yes . .
C2 C3 C8 107.4(4) yes . .
C4 C3 C8 120.0(5) yes . .
C3 C4 C5 118.4(5) yes . .
C4 C5 C6 120.8(5) yes . .
C5 C6 C7 121.9(6) yes . .
C6 C7 C8 117.6(5) yes . .
C3 C8 C7 121.1(5) yes . .
C3 C8 C9 106.5(5) yes . .
C7 C8 C9 132.1(5) yes . .
N1 C9 C8 106.9(4) yes . .
N1 C9 C10 123.6(5) yes . .
C8 C9 C10 129.5(5) yes . .
C9 C10 C11 118.5(5) yes . .
C9 C10 C22 121.2(5) yes . .
C11 C10 C22 120.3(5) yes . .
N2 C11 C10 119.4(5) yes . .
N2 C11 C12 106.0(5) yes . .
C10 C11 C12 133.9(5) yes . .
C11 C12 C12 107.1(4) yes . 3_555
C11 C12 C13 133.0(5) yes . .
C12 C12 C13 119.7(5) yes 3_555 .
C12 C13 C14 119.4(5) yes . .
C13 C14 C14 120.9(5) yes . 3_555
C1 C15 C16 123.4(5) yes . .
C1 C15 C20 118.3(5) yes . .
C16 C15 C20 118.1(5) yes . .
C15 C16 C17 119.9(6) yes . .
C16 C17 C18 122.0(6) yes . .
C17 C18 C19 117.9(6) yes . .
C17 C18 C21 118.8(6) yes . .
C19 C18 C21 123.2(7) yes . .
C18 C19 C20 121.2(6) yes . .
C15 C20 C19 120.6(6) yes . .
C10 C22 C23 121.3(5) yes . .
C10 C22 C27 121.0(5) yes . .
C23 C22 C27 117.7(5) yes . .
C22 C23 C24 120.8(5) yes . .
C23 C24 C25 120.8(6) yes . .
C24 C25 C26 118.7(5) yes . .
C24 C25 C28 120.0(5) yes . .
C26 C25 C28 121.2(5) yes . .
C25 C26 C27 120.5(6) yes . .
C22 C27 C26 121.6(5) yes . .
C29 O1 H1 109.468 no . .
C11 N2 H2 123.244 no . .
C11 N2 H2 123.244 no 3_555 .
C3 C4 H4 120.784 no . .
C5 C4 H4 120.794 no . .
C4 C5 H5 119.606 no . .
C6 C5 H5 119.609 no . .
C5 C6 H6 119.047 no . .
C7 C6 H6 119.070 no . .
C6 C7 H7 121.188 no . .
C8 C7 H7 121.206 no . .
C12 C13 H13 120.321 no . .
C14 C13 H13 120.321 no . .
C13 C14 H14 119.540 no . .
C14 C14 H14 119.551 no 3_555 .
C15 C16 H16 120.035 no . .
C17 C16 H16 120.045 no . .
C16 C17 H17 118.976 no . .
C18 C17 H17 118.978 no . .
C18 C19 H19 119.396 no . .
C20 C19 H19 119.409 no . .
C15 C20 H20 119.681 no . .
C19 C20 H20 119.684 no . .
C18 C21 H21A 109.478 no . .
C18 C21 H21B 109.475 no . .
C18 C21 H21C 109.474 no . .
H21A C21 H21B 109.459 no . .
H21A C21 H21C 109.485 no . .
H21B C21 H21C 109.456 no . .
C22 C23 H23 119.623 no . .
C24 C23 H23 119.609 no . .
C23 C24 H24 119.607 no . .
C25 C24 H24 119.619 no . .
C25 C26 H26 119.758 no . .
C27 C26 H26 119.762 no . .
C22 C27 H27 119.212 no . .
C26 C27 H27 119.223 no . .
C25 C28 H28A 109.483 no . .
C25 C28 H28B 109.465 no . .
C25 C28 H28C 109.476 no . .
H28A C28 H28B 109.460 no . .
H28A C28 H28C 109.477 no . .
H28B C28 H28C 109.466 no . .
O1 C29 H29A 109.462 no . .
O1 C29 H29B 109.469 no . .
O1 C29 H29C 109.465 no . .
H29A C29 H29B 109.478 no . .
H29A C29 H29C 109.482 no . .
H29B C29 H29C 109.471 no . .

loop_
_geom_bond_atom_site_label_1
_geom_bond_atom_site_label_2
_geom_bond_distance
_geom_bond_publ_flag
_geom_bond_site_symmetry_2
Pt1 Cl1 2.3139(15) yes .
Pt1 Cl1 2.3139(15) yes 3_555
Pt1 N1 2.021(5) yes .
Pt1 N1 2.021(5) yes 3_555
O1 C29 1.422(15) yes .
N1 C2 1.352(6) yes .
N1 C9 1.401(7) yes .
N2 C11 1.368(6) yes .
N2 C11 1.368(6) yes 3_555
C1 C1 1.387(7) yes 3_555
C1 C2 1.450(7) yes .
C1 C15 1.514(7) yes .
C2 C3 1.461(7) yes .
C3 C4 1.414(7) yes .
C3 C8 1.413(7) yes .
C4 C5 1.380(8) yes .
C5 C6 1.403(9) yes .
C6 C7 1.389(8) yes .
C7 C8 1.396(8) yes .
C8 C9 1.470(7) yes .
C9 C10 1.409(7) yes .
C10 C11 1.416(7) yes .
C10 C22 1.471(7) yes .
C11 C12 1.464(7) yes .
C12 C12 1.427(7) yes 3_555
C12 C13 1.393(7) yes .
C13 C14 1.383(7) yes .
C14 C14 1.388(8) yes 3_555
C15 C16 1.410(8) yes .
C15 C20 1.381(8) yes .
C16 C17 1.385(9) yes .
C17 C18 1.363(10) yes .
C18 C19 1.396(9) yes .
C18 C21 1.515(11) yes .
C19 C20 1.387(9) yes .
C22 C23 1.405(8) yes .
C22 C27 1.395(8) yes .
C23 C24 1.398(8) yes .
C24 C25 1.393(8) yes .
C25 C26 1.393(8) yes .
C25 C28 1.516(8) yes .
C26 C27 1.393(8) yes .
O1 H1 0.840 no .
N2 H2 0.881 no .
C4 H4 0.950 no .
C5 H5 0.950 no .
C6 H6 0.950 no .
C7 H7 0.950 no .
C13 H13 0.950 no .
C14 H14 0.950 no .
C16 H16 0.950 no .
C17 H17 0.950 no .
C19 H19 0.950 no .
C20 H20 0.950 no .
C21 H21A 0.980 no .
C21 H21B 0.980 no .
C21 H21C 0.980 no .
C23 H23 0.950 no .
C24 H24 0.950 no .
C26 H26 0.950 no .
C27 H27 0.950 no .
C28 H28A 0.980 no .
C28 H28B 0.980 no .
C28 H28C 0.980 no .
C29 H29A 0.980 no .
C29 H29B 0.980 no .
C29 H29C 0.980 no .

loop_
_geom_contact_atom_site_label_1
_geom_contact_atom_site_label_2
_geom_contact_distance
_geom_contact_publ_flag
_geom_contact_site_symmetry_2
Pt1 N2 2.851(7) no .
Pt1 C1 3.221(5) no .
Pt1 C1 3.221(5) no 3_555
Pt1 C2 2.913(5) no 3_555
Pt1 C9 3.099(6) no 3_555
Pt1 C10 3.506(6) no .
Pt1 C10 3.506(6) no 3_555
Pt1 C11 3.212(6) no .
Pt1 C11 3.212(6) no 3_555
N1 N2 2.756(7) no .
N1 C1 3.156(7) no 3_555
N1 C2 3.214(6) no 3_555
N1 C11 2.911(7) no .
N2 C9 2.803(6) no .
N2 C9 2.803(6) no 3_555
N2 C10 2.404(5) no 3_555
N2 C12 2.263(8) no 3_555
C1 C4 3.285(8) no .
C1 C16 3.281(8) no 3_555
C1 C20 3.562(8) no 3_555
C2 C2 3.131(7) no 3_555
C2 C16 3.542(8) no .
C2 C20 2.972(8) no .
C3 C6 2.772(8) no .
C3 C15 3.018(8) no .
C3 C20 3.381(9) no .
C4 C7 2.843(8) no .
C4 C15 3.151(8) no .
C4 C16 3.433(9) no .
C4 C20 3.552(9) no .
C5 C8 2.777(8) no .
C7 C10 3.302(8) no .
C7 C22 3.298(8) no .
C7 C23 3.237(8) no .
C8 C22 3.166(7) no .
C8 C23 3.306(7) no .
C9 C23 3.045(7) no .
C10 C11 3.593(7) no 3_555
C10 C13 3.400(7) no .
C11 C27 3.007(8) no .
C12 C14 2.779(7) no 3_555
C12 C22 3.248(7) no .
C12 C27 3.361(8) no .
C13 C13 2.809(8) no 3_555
C13 C22 3.439(7) no .
C13 C27 3.291(8) no .
C15 C15 2.980(8) no 3_555
C15 C16 3.297(9) no 3_555
C15 C18 2.814(9) no .
C16 C16 2.980(10) no 3_555
C16 C19 2.753(10) no .
C17 C20 2.753(8) no .
C22 C25 2.830(7) no .
C23 C26 2.777(8) no .
C24 C27 2.768(8) no .
O1 N2 2.746(11) no .
N2 O1 2.746(11) no .
C6 C21 3.552(10) no 5_656
C13 C18 3.533(10) no 8_456
C13 C21 3.428(10) no 8_456
C17 C27 3.497(9) no 8_555
C18 C13 3.533(10) no 8_556
C21 C6 3.552(10) no 5_656
C21 C13 3.428(10) no 8_556
C21 C23 3.370(10) no 8_556
C21 C24 3.490(10) no 8_556
C23 C21 3.370(10) no 8_456
C24 C21 3.490(10) no 8_456
C27 C17 3.497(9) no 8_455
Pt1 H2 2.9199 no .
Cl1 H20 3.5850 no .
N1 H2 2.4272 no .
N1 H20 3.4769 no .
C1 H4 3.1123 no .
C1 H16 2.7537 no .
C1 H16 3.1988 no 3_555
C1 H20 2.6207 no .
C2 H2 3.4050 no .
C2 H4 2.9012 no .
C2 H20 2.8266 no .
C3 H5 3.2622 no .
C3 H7 3.3074 no .
C3 H20 3.3713 no .
C4 H6 3.2665 no .
C5 H7 3.3000 no .
C6 H4 3.2807 no .
C7 H5 3.2881 no .
C7 H23 3.0514 no .
C8 H4 3.3102 no .
C8 H6 3.2418 no .
C8 H23 2.9361 no .
C9 H2 2.5997 no .
C9 H7 2.8868 no .
C9 H23 2.8020 no .
C10 H2 2.6040 no .
C10 H7 3.1478 no .
C10 H13 3.2658 no .
C10 H23 2.6748 no .
C10 H27 2.6525 no .
C11 H13 2.8833 no .
C11 H27 2.7770 no .
C12 H2 3.1095 no .
C12 H13 3.3012 no 3_555
C12 H14 3.2536 no .
C12 H27 3.0421 no .
C13 H14 3.2621 no 3_555
C13 H27 3.1372 no .
C14 H13 3.2674 no 3_555
C15 H4 2.6716 no .
C15 H16 3.1498 no 3_555
C15 H17 3.2713 no .
C15 H19 3.2563 no .
C16 H4 2.6304 no .
C16 H16 2.5679 no 3_555
C16 H20 3.2572 no .
C17 H4 3.2451 no .
C17 H16 3.5797 no 3_555
C17 H19 3.2222 no .
C17 H21A 3.2509 no .
C17 H21B 2.6045 no .
C17 H21C 2.8671 no .
C18 H16 3.2530 no .
C18 H20 3.2763 no .
C19 H17 3.2244 no .
C19 H21A 2.6522 no .
C19 H21B 3.2788 no .
C19 H21C 3.0397 no .
C20 H4 3.2369 no .
C20 H16 3.2544 no .
C21 H17 2.6027 no .
C21 H19 2.7273 no .
C22 H7 2.7848 no .
C22 H13 2.9204 no .
C22 H24 3.2897 no .
C22 H26 3.2841 no .
C23 H7 2.7707 no .
C23 H27 3.2569 no .
C24 H7 3.4850 no .
C24 H26 3.2561 no .
C24 H28A 2.7971 no .
C24 H28B 2.7334 no .
C24 H28C 3.3130 no .
C25 H23 3.2780 no .
C25 H27 3.2695 no .
C26 H13 3.2758 no .
C26 H24 3.2550 no .
C26 H28A 3.1147 no .
C26 H28B 3.1920 no .
C26 H28C 2.5829 no .
C27 H7 3.4902 no .
C27 H13 2.7098 no .
C27 H23 3.2579 no .
C28 H24 2.6672 no .
C28 H26 2.6937 no .
H4 H5 2.3358 no .
H4 H16 2.8019 no .
H5 H6 2.3338 no .
H6 H7 2.3428 no .
H7 H23 2.8545 no .
H13 H14 2.3311 no .
H13 H27 2.7863 no .
H14 H14 2.3249 no 3_555
H16 H16 1.9100 no 3_555
H16 H17 2.3218 no .
H17 H21A 3.4936 no .
H17 H21B 2.4187 no .
H17 H21C 2.9009 no .
H19 H20 2.3239 no .
H19 H21A 2.4894 no .
H19 H21B 3.5488 no .
H19 H21C 3.1652 no .
H23 H24 2.3367 no .
H24 H28A 2.7866 no .
H24 H28B 2.6343 no .
H24 H28C 3.5944 no .
H26 H27 2.3281 no .
H26 H28A 3.3047 no .
H26 H28B 3.3996 no .
H26 H28C 2.3796 no .
H1 H29A 2.0817 no .
H1 H29B 2.6209 no .
H1 H29C 2.3622 no .
Cl1 H17 2.8874 no 8_456
Cl1 H21B 3.2675 no 8_456
Cl1 H28B 2.8595 no 4_555
O1 H2 1.9980 no .
N1 H28B 3.5808 no 4_555
N1 H29C 3.4167 no .
N2 H1 3.3854 no .
N2 H29B 3.4577 no .
C2 H29C 3.1944 no .
C3 H14 3.3311 no 8_555
C3 H28C 3.1539 no 4_555
C3 H29C 3.2527 no .
C4 H13 3.3029 no 8_555
C4 H14 3.1229 no 8_555
C4 H19 3.5656 no 1_554
C4 H26 3.4794 no 8_555
C4 H28C 3.4511 no 4_555
C5 H6 3.5369 no 5_655
C5 H19 2.9802 no 1_554
C5 H21A 3.2913 no 1_554
C5 H26 3.5429 no 8_555
C5 H28A 3.5120 no 8_555
C6 H6 3.5117 no 5_655
C6 H19 2.9852 no 1_554
C6 H19 3.4876 no 5_656
C6 H21A 3.3773 no 5_656
C6 H21C 2.9820 no 5_656
C6 H28A 3.3987 no 4_554
C7 H21C 3.0217 no 5_656
C7 H28A 3.3754 no 4_554
C7 H28C 3.3855 no 4_555
C8 H28B 3.4753 no 4_555
C8 H28C 3.0770 no 4_555
C8 H29B 3.3252 no .
C8 H29C 3.5005 no .
C9 H28B 3.4283 no 4_555
C9 H29B 3.2862 no .
C9 H29C 3.5797 no .
C10 H21B 3.5038 no 8_456
C12 H16 3.5727 no 6_455
C12 H16 3.1683 no 8_455
C13 H4 3.1873 no 8_455
C13 H16 2.9713 no 8_455
C13 H21A 3.2043 no 8_456
C13 H21B 3.0943 no 8_456
C14 H4 3.3331 no 8_455
C14 H16 3.5868 no 6_455
C14 H16 3.1961 no 8_455
C16 H27 3.1604 no 8_555
C17 H26 3.1921 no 8_555
C17 H27 2.7295 no 8_555
C18 H6 3.3083 no 5_656
C18 H13 3.1761 no 8_556
C18 H14 3.3833 no 8_556
C18 H26 3.3429 no 8_555
C19 H6 3.1882 no 5_656
C19 H14 3.0628 no 8_556
C19 H28A 3.3951 no 4_555
C20 H14 3.4294 no 8_556
C20 H28A 3.2973 no 4_555
C21 H6 2.8597 no 5_656
C21 H7 3.4241 no 5_656
C21 H13 2.7748 no 8_556
C21 H23 3.5402 no 8_556
C21 H26 3.5616 no 8_555
C22 H21A 3.4982 no 8_456
C22 H21B 3.1206 no 8_456
C22 H24 3.5788 no 4_554
C23 H21A 3.2289 no 8_456
C23 H21B 2.8540 no 8_456
C23 H21C 3.5051 no 8_456
C23 H28B 3.4214 no 4_555
C24 H7 3.3500 no 4_555
C24 H21A 3.1047 no 8_456
C24 H21B 3.3591 no 8_456
C24 H21C 3.5410 no 5_656
C24 H21C 3.4362 no 8_456
C24 H23 3.5846 no 4_554
C25 H5 3.1139 no 8_455
C25 H21A 3.2241 no 8_456
C25 H23 2.8759 no 4_554
C25 H24 3.4697 no 4_554
C26 H4 3.2583 no 8_455
C26 H5 3.1100 no 8_455
C26 H17 3.5440 no 8_455
C26 H21A 3.4947 no 8_456
C26 H23 3.1742 no 4_554
C26 H24 3.0654 no 4_554
C27 H4 3.5755 no 8_455
C27 H17 3.0555 no 8_455
C27 H24 3.1215 no 4_554
C28 H5 2.9824 no 8_455
C28 H20 3.1562 no 4_554
C28 H23 2.8590 no 4_554
C29 H2 2.7929 no .
H2 O1 1.9980 no .
H2 C29 2.7929 no .
H2 H1 2.6894 no .
H2 H29B 2.7643 no .
H2 H29C 3.0276 no .
H4 C13 3.1873 no 8_555
H4 C14 3.3331 no 8_555
H4 C26 3.2583 no 8_555
H4 C27 3.5755 no 8_555
H4 H13 2.7645 no 8_555
H4 H14 3.0333 no 8_555
H4 H26 2.8759 no 8_555
H4 H27 3.4469 no 8_555
H5 C25 3.1139 no 8_555
H5 C26 3.1100 no 8_555
H5 C28 2.9824 no 8_555
H5 H6 3.0600 no 5_655
H5 H13 3.4981 no 8_555
H5 H19 3.1255 no 1_554
H5 H19 3.5890 no 5_656
H5 H21A 2.7656 no 1_554
H5 H26 2.9768 no 8_555
H5 H28A 2.6149 no 8_555
H5 H28C 2.8525 no 8_555
H6 C5 3.5369 no 5_655
H6 C6 3.5117 no 5_655
H6 C18 3.3083 no 5_656
H6 C19 3.1882 no 5_656
H6 C21 2.8597 no 5_656
H6 H5 3.0600 no 5_655
H6 H6 2.9871 no 5_655
H6 H19 3.1045 no 1_554
H6 H19 2.6692 no 5_656
H6 H21A 2.5526 no 5_656
H6 H21C 2.5067 no 5_656
H6 H28A 3.0977 no 4_554
H7 C21 3.4241 no 5_656
H7 C24 3.3500 no 4_554
H7 H21A 3.3885 no 5_656
H7 H21C 2.6230 no 5_656
H7 H24 2.7457 no 4_554
H7 H28A 3.0569 no 4_554
H13 C4 3.3029 no 8_455
H13 C18 3.1761 no 8_456
H13 C21 2.7748 no 8_456
H13 H4 2.7645 no 8_455
H13 H5 3.4981 no 8_455
H13 H16 3.2532 no 8_455
H13 H21A 2.3836 no 8_456
H13 H21B 2.5478 no 8_456
H14 C3 3.3311 no 8_455
H14 C4 3.1229 no 8_455
H14 C18 3.3833 no 8_456
H14 C19 3.0628 no 8_456
H14 C20 3.4294 no 8_456
H14 H4 3.0333 no 8_455
H14 H16 3.5933 no 8_455
H14 H19 3.1436 no 8_456
H16 C12 3.5727 no 6_555
H16 C12 3.1683 no 8_555
H16 C13 2.9713 no 8_555
H16 C14 3.5868 no 6_555
H16 C14 3.1961 no 8_555
H16 H13 3.2532 no 8_555
H16 H14 3.5933 no 8_555
H16 H27 2.9865 no 8_555
H17 Cl1 2.8874 no 8_556
H17 C26 3.5440 no 8_555
H17 C27 3.0555 no 8_555
H17 H26 3.2060 no 8_555
H17 H27 2.2024 no 8_555
H19 C4 3.5656 no 1_556
H19 C5 2.9802 no 1_556
H19 C6 2.9852 no 1_556
H19 C6 3.4876 no 5_656
H19 H5 3.1255 no 1_556
H19 H5 3.5890 no 5_656
H19 H6 3.1045 no 1_556
H19 H6 2.6692 no 5_656
H19 H14 3.1436 no 8_556
H19 H28A 2.9431 no 4_555
H20 C28 3.1562 no 4_555
H20 H28A 2.7692 no 4_555
H20 H28B 2.9604 no 4_555
H20 H28C 3.2210 no 4_555
H21A C5 3.2913 no 1_556
H21A C6 3.3773 no 5_656
H21A C13 3.2043 no 8_556
H21A C22 3.4982 no 8_556
H21A C23 3.2289 no 8_556
H21A C24 3.1047 no 8_556
H21A C25 3.2241 no 8_556
H21A C26 3.4947 no 8_556
H21A H5 2.7656 no 1_556
H21A H6 2.5526 no 5_656
H21A H7 3.3885 no 5_656
H21A H13 2.3836 no 8_556
H21A H24 3.4872 no 8_556
H21A H28A 3.5158 no 8_556
H21B Cl1 3.2675 no 8_556
H21B C10 3.5038 no 8_556
H21B C13 3.0943 no 8_556
H21B C22 3.1206 no 8_556
H21B C23 2.8540 no 8_556
H21B C24 3.3591 no 8_556
H21B H13 2.5478 no 8_556
H21B H23 2.9147 no 8_556
H21C C6 2.9820 no 5_656
H21C C7 3.0217 no 5_656
H21C C23 3.5051 no 8_556
H21C C24 3.5410 no 5_656
H21C C24 3.4362 no 8_556
H21C H6 2.5067 no 5_656
H21C H7 2.6230 no 5_656
H21C H23 3.5326 no 8_556
H21C H24 3.4091 no 5_656
H21C H24 3.4418 no 8_556
H21C H26 2.9216 no 8_555
H23 C21 3.5402 no 8_456
H23 C24 3.5846 no 4_555
H23 C25 2.8759 no 4_555
H23 C26 3.1742 no 4_555
H23 C28 2.8590 no 4_555
H23 H21B 2.9147 no 8_456
H23 H21C 3.5326 no 8_456
H23 H26 3.2169 no 4_555
H23 H28B 2.4952 no 4_555
H23 H28C 2.8252 no 4_555
H24 C22 3.5788 no 4_555
H24 C25 3.4697 no 4_555
H24 C26 3.0654 no 4_555
H24 C27 3.1215 no 4_555
H24 H7 2.7457 no 4_555
H24 H21A 3.4872 no 8_456
H24 H21C 3.4091 no 5_656
H24 H21C 3.4418 no 8_456
H24 H26 3.3033 no 4_555
H24 H27 3.3860 no 4_555
H26 C4 3.4794 no 8_455
H26 C5 3.5429 no 8_455
H26 C17 3.1921 no 8_455
H26 C18 3.3429 no 8_455
H26 C21 3.5616 no 8_455
H26 H4 2.8759 no 8_455
H26 H5 2.9768 no 8_455
H26 H17 3.2060 no 8_455
H26 H21C 2.9216 no 8_455
H26 H23 3.2169 no 4_554
H26 H24 3.3033 no 4_554
H27 C16 3.1604 no 8_455
H27 C17 2.7295 no 8_455
H27 H4 3.4469 no 8_455
H27 H16 2.9865 no 8_455
H27 H17 2.2024 no 8_455
H27 H24 3.3860 no 4_554
H28A C5 3.5120 no 8_455
H28A C6 3.3987 no 4_555
H28A C7 3.3754 no 4_555
H28A C19 3.3951 no 4_554
H28A C20 3.2973 no 4_554
H28A H5 2.6149 no 8_455
H28A H6 3.0977 no 4_555
H28A H7 3.0569 no 4_555
H28A H19 2.9431 no 4_554
H28A H20 2.7692 no 4_554
H28A H21A 3.5158 no 8_456
H28B Cl1 2.8595 no 4_554
H28B N1 3.5808 no 4_554
H28B C8 3.4753 no 4_554
H28B C9 3.4283 no 4_554
H28B C23 3.4214 no 4_554
H28B H20 2.9604 no 4_554
H28B H23 2.4952 no 4_554
H28C C3 3.1539 no 4_554
H28C C4 3.4511 no 4_554
H28C C7 3.3855 no 4_554
H28C C8 3.0770 no 4_554
H28C H5 2.8525 no 8_455
H28C H20 3.2210 no 4_554
H28C H23 2.8252 no 4_554
H1 N2 3.3854 no .
H1 H2 2.6894 no .
H29B N2 3.4577 no .
H29B C8 3.3252 no .
H29B C9 3.2862 no .
H29B H2 2.7643 no .
H29C N1 3.4167 no .
H29C C2 3.1944 no .
H29C C3 3.2527 no .
H29C C8 3.5005 no .
H29C C9 3.5797 no .
H29C H2 3.0276 no .

loop_
_geom_hbond_atom_site_label_D
_geom_hbond_atom_site_label_H
_geom_hbond_atom_site_label_A
_geom_hbond_site_symmetry_A
_geom_hbond_distance_DA
_geom_hbond_distance_DH
_geom_hbond_distance_HA
_geom_hbond_angle_DHA
_geom_hbond_publ_flag
N2 H2 O1 . 2.746(11) 0.881 1.998 142.0 no
N2 H2 O1 3_555 2.746(11) 0.881 1.998 142.0 no
N2 H2 N1 . 2.756(7) 0.881 2.427 102.6 no
N2 H2 N1 3_555 2.756(7) 0.881 2.427 102.6 no

loop_
_geom_torsion_atom_site_label_1
_geom_torsion_atom_site_label_2
_geom_torsion_atom_site_label_3
_geom_torsion_atom_site_label_4
_geom_torsion
_geom_torsion_publ_flag
_geom_torsion_site_symmetry_1
_geom_torsion_site_symmetry_3
_geom_torsion_site_symmetry_4
Cl1 Pt1 N1 C2 -101.2(3) no . . .
Cl1 Pt1 N1 C9 61.4(4) no . . .
Cl1 Pt1 N1 C2 101.2(3) no 3_555 3_555 3_555
Cl1 Pt1 N1 C9 -61.4(4) no 3_555 3_555 3_555
N1 Pt1 N1 C2 -75.6(3) no . 3_555 3_555
N1 Pt1 N1 C9 121.8(4) no . 3_555 3_555
N1 Pt1 N1 C2 75.6(3) no 3_555 . .
N1 Pt1 N1 C9 -121.8(4) no 3_555 . .
Pt1 N1 C2 C1 -15.3(6) no . . .
Pt1 N1 C2 C3 163.7(3) no . . .
Pt1 N1 C9 C8 -161.5(3) no . . .
Pt1 N1 C9 C10 20.1(8) no . . .
C2 N1 C9 C8 2.1(6) no . . .
C2 N1 C9 C10 -176.3(5) no . . .
C9 N1 C2 C1 179.1(4) no . . .
C9 N1 C2 C3 -1.9(6) no . . .
C11 N2 C11 C10 166.2(5) no . 3_555 3_555
C11 N2 C11 C12 -5.6(7) no . 3_555 3_555
C11 N2 C11 C10 -166.2(5) no 3_555 . .
C11 N2 C11 C12 5.6(7) no 3_555 . .
C1 C1 C2 N1 -39.9(8) no 3_555 . .
C1 C1 C2 C3 141.3(5) no 3_555 . .
C2 C1 C1 C2 0.0(9) no . 3_555 3_555
C2 C1 C1 C15 177.3(4) no . 3_555 3_555
C1 C1 C15 C16 -66.0(7) no 3_555 . .
C1 C1 C15 C20 119.5(5) no 3_555 . .
C15 C1 C1 C2 -177.3(4) no . 3_555 3_555
C15 C1 C1 C15 0.0(7) no . 3_555 3_555
C2 C1 C15 C16 116.3(5) no . . .
C2 C1 C15 C20 -58.2(6) no . . .
C15 C1 C2 N1 137.7(5) no . . .
C15 C1 C2 C3 -41.1(7) no . . .
N1 C2 C3 C4 180.0(5) no . . .
N1 C2 C3 C8 1.0(6) no . . .
C1 C2 C3 C4 -1.1(9) no . . .
C1 C2 C3 C8 179.9(5) no . . .
C2 C3 C4 C5 -178.3(5) no . . .
C2 C3 C8 C7 175.0(5) no . . .
C2 C3 C8 C9 0.3(6) no . . .
C4 C3 C8 C7 -4.1(8) no . . .
C4 C3 C8 C9 -178.9(5) no . . .
C8 C3 C4 C5 0.6(8) no . . .
C3 C4 C5 C6 2.4(9) no . . .
C4 C5 C6 C7 -2.0(10) no . . .
C5 C6 C7 C8 -1.4(9) no . . .
C6 C7 C8 C3 4.4(9) no . . .
C6 C7 C8 C9 177.6(6) no . . .
C3 C8 C9 N1 -1.4(6) no . . .
C3 C8 C9 C10 176.8(5) no . . .
C7 C8 C9 N1 -175.4(6) no . . .
C7 C8 C9 C10 2.9(10) no . . .
N1 C9 C10 C11 25.9(8) no . . .
N1 C9 C10 C22 -152.7(5) no . . .
C8 C9 C10 C11 -152.1(5) no . . .
C8 C9 C10 C22 29.3(9) no . . .
C9 C10 C11 N2 23.4(8) no . . .
C9 C10 C11 C12 -145.7(6) no . . .
C9 C10 C22 C23 40.3(8) no . . .
C9 C10 C22 C27 -143.6(5) no . . .
C11 C10 C22 C23 -138.3(5) no . . .
C11 C10 C22 C27 37.8(8) no . . .
C22 C10 C11 N2 -157.9(5) no . . .
C22 C10 C11 C12 32.9(10) no . . .
N2 C11 C12 C12 -3.2(6) no . . 3_555
N2 C11 C12 C13 -178.7(6) no . . .
C10 C11 C12 C12 166.9(6) no . . 3_555
C10 C11 C12 C13 -8.5(11) no . . .
C11 C12 C12 C11 0.0(6) no . 3_555 3_555
C11 C12 C12 C13 -176.2(5) no . 3_555 3_555
C11 C12 C13 C14 175.0(6) no . . .
C12 C12 C13 C14 -0.0(9) no 3_555 . .
C13 C12 C12 C11 176.2(5) no . 3_555 3_555
C13 C12 C12 C13 0.0(8) no . 3_555 3_555
C12 C13 C14 C14 0.0(9) no . . 3_555
C13 C14 C14 C13 0.0(9) no . 3_555 3_555
C1 C15 C16 C17 -178.4(5) no . . .
C1 C15 C20 C19 175.6(5) no . . .
C16 C15 C20 C19 0.8(8) no . . .
C20 C15 C16 C17 -3.9(9) no . . .
C15 C16 C17 C18 4.7(10) no . . .
C16 C17 C18 C19 -2.1(10) no . . .
C16 C17 C18 C21 176.2(6) no . . .
C17 C18 C19 C20 -1.1(10) no . . .
C21 C18 C19 C20 -179.4(6) no . . .
C18 C19 C20 C15 1.7(10) no . . .
C10 C22 C23 C24 175.7(5) no . . .
C10 C22 C27 C26 -174.8(5) no . . .
C23 C22 C27 C26 1.5(8) no . . .
C27 C22 C23 C24 -0.5(8) no . . .
C22 C23 C24 C25 -1.8(8) no . . .
C23 C24 C25 C26 3.0(8) no . . .
C23 C24 C25 C28 -174.9(5) no . . .
C24 C25 C26 C27 -2.1(8) no . . .
C28 C25 C26 C27 175.8(5) no . . .
C25 C26 C27 C22 -0.2(9) no . . .
